data_4035796
loop_
_publ_author_name
'Cui, Bin'
'Sun, Hui'
'Xu, Yibo'
'Li, Lin'
'Duan, Lili'
'Li, Yue-Ming'

_publ_section_title
;
 Mn(OAc)<sub>3</sub>-Mediated Hydrotrifluoromethylation of Unactivated
 Alkenes Using CF<sub>3</sub>SO<sub>2</sub>Na as the Trifluoromethyl
 Source.
;
_journal_issue 11
_journal_name_full 'The Journal of organic chemistry'
_journal_page_first 6015
_journal_page_last 6024
_journal_paper_doi 10.1021/acs.joc.8b00633
_journal_volume 83
_journal_year 2018
_chemical_formula_sum 'C24 H28 F6 N2 O4'
_chemical_formula_weight 522.48
_space_group_IT_number 19
_space_group_name_Hall 'P 2ac 2ab'
_space_group_name_H-M_alt 'P 21 21 21'
_symmetry_cell_setting orthorhombic
_symmetry_space_group_name_H-M 'P 21 21 21'
_atom_sites_solution_hydrogens geom
_atom_sites_solution_primary direct
_atom_sites_solution_secondary difmap
_audit_creation_method SHELXL-97
_cell_angle_alpha 90.00
_cell_angle_beta 90.00
_cell_angle_gamma 90.00
_cell_formula_units_Z 2
_cell_length_a 5.1273(14)
_cell_length_b 7.9444(19)
_cell_length_c 30.291(7)
_cell_measurement_reflns_used 2763
_cell_measurement_temperature 113(2)
_cell_measurement_theta_max 27.5
_cell_measurement_theta_min 3.3
_cell_volume 1233.9(5)
_computing_cell_refinement 'CrystalClear-SM Expert 2.1 b42'
_computing_data_collection 'CrystalClear-SM Expert 2.1 b42 (Rigaku, 2015)'
_computing_data_reduction 'CrystalClear-SM Expert 2.1 b42'
_computing_molecular_graphics 'CrystalStructure 4.1'
_computing_publication_material 'CrystalStructure 4.1 (Rigaku, 2014)'
_computing_structure_refinement 'SHELXL-97 (Sheldrick, 1997)'
_computing_structure_solution 'SHELXS-97 (Sheldrick, 1990)'
_diffrn_ambient_temperature 113(2)
_diffrn_detector_area_resol_mean 5.814
_diffrn_measured_fraction_theta_full 0.997
_diffrn_measured_fraction_theta_max 0.997
_diffrn_measurement_device_type 'Rigaku XtaLAB P200'
_diffrn_measurement_method '\w and \f scans'
_diffrn_radiation_monochromator multilayer
_diffrn_radiation_source 'rotating anode'
_diffrn_radiation_type MoK\a
_diffrn_radiation_wavelength 0.71073
_diffrn_reflns_av_R_equivalents 0.0486
_diffrn_reflns_av_sigmaI/netI 0.0296
_diffrn_reflns_limit_h_max 6
_diffrn_reflns_limit_h_min -6
_diffrn_reflns_limit_k_max 9
_diffrn_reflns_limit_k_min -9
_diffrn_reflns_limit_l_max 36
_diffrn_reflns_limit_l_min -36
_diffrn_reflns_number 13501
_diffrn_reflns_theta_full 25.01
_diffrn_reflns_theta_max 25.01
_diffrn_reflns_theta_min 3.26
_diffrn_standards_decay_% 0
_diffrn_standards_interval_count 0
_diffrn_standards_interval_time 0
_diffrn_standards_number 0
_exptl_absorpt_coefficient_mu 0.125
_exptl_absorpt_correction_T_max 0.9851
_exptl_absorpt_correction_T_min 0.9754
_exptl_absorpt_correction_type multi-scan
_exptl_absorpt_process_details 'REQAB (Rigaku, 1998)'
_exptl_crystal_colour Colorless
_exptl_crystal_density_diffrn 1.406
_exptl_crystal_density_method 'not measured'
_exptl_crystal_description Prism
_exptl_crystal_F_000 544
_exptl_crystal_size_max 0.20
_exptl_crystal_size_mid 0.18
_exptl_crystal_size_min 0.12
_refine_diff_density_max 0.603
_refine_diff_density_min -0.419
_refine_diff_density_rms 0.101
_refine_ls_abs_structure_details 'Flack H D (1983), Acta Cryst. A39, 876-881'
_refine_ls_abs_structure_Flack 1(2)
_refine_ls_extinction_method none
_refine_ls_goodness_of_fit_ref 1.028
_refine_ls_hydrogen_treatment mixed
_refine_ls_matrix_type full
_refine_ls_number_parameters 168
_refine_ls_number_reflns 2179
_refine_ls_number_restraints 1
_refine_ls_restrained_S_all 1.028
_refine_ls_R_factor_all 0.0823
_refine_ls_R_factor_gt 0.0778
_refine_ls_shift/su_max 0.001
_refine_ls_shift/su_mean 0.000
_refine_ls_structure_factor_coef Fsqd
_refine_ls_weighting_details 'calc w=1/[\s^2^(Fo^2^)+(0.1604P)^2^+2.6168P] where P=(Fo^2^+2Fc^2^)/3'
_refine_ls_weighting_scheme calc
_refine_ls_wR_factor_gt 0.2407
_refine_ls_wR_factor_ref 0.2446
_reflns_number_gt 1979
_reflns_number_total 2179
_reflns_threshold_expression >2sigma(I)
_cod_data_source_file jo8b00633_si_002.cif
_cod_data_source_block shelx
_cod_depositor_comments
;
The following automatic conversions were performed:

data item '_exptl_absorpt_correction_type' value 'MULTI-SCAN' was
changed to 'multi-scan' in accordance with the
/home/data/users/saulius/crontab/automatic-downloads/current/ACS/lib/dictionaries/cif_core.dic
dictionary named 'cif_core.dic' version 2.4.2 last updated on
2011-04-26.

data item '_symmetry_cell_setting' value 'Orthorhombic' was changed
to 'orthorhombic' in accordance with the
/home/data/users/saulius/crontab/automatic-downloads/current/ACS/lib/dictionaries/cif_core.dic
dictionary named 'cif_core.dic' version 2.4.2 last updated on
2011-04-26.

Automatic conversion script
Id: cif_fix_values 6909 2019-04-08 15:41:33Z antanas 
;
_cod_original_sg_symbol_H-M P2(1)2(1)2(1)
_cod_database_code 4035796

loop_
_symmetry_equiv_pos_as_xyz
'x, y, z'
'-x+1/2, -y, z+1/2'
'-x, y+1/2, -z+1/2'
'x+1/2, -y+1/2, -z'

loop_
_atom_site_label
_atom_site_type_symbol
_atom_site_fract_x
_atom_site_fract_y
_atom_site_fract_z
_atom_site_U_iso_or_equiv
_atom_site_adp_type
_atom_site_occupancy
_atom_site_symmetry_multiplicity
_atom_site_calc_flag
_atom_site_refinement_flags
F1 F 0.3762(11) 0.1277(5) 0.21302(16) 0.0826(15) Uani 1 1 d .
F2 F 0.2710(8) 0.3182(6) 0.25966(11) 0.0638(12) Uani 1 1 d .
F3 F -0.0035(8) 0.2429(5) 0.21251(13) 0.0631(12) Uani 1 1 d .
O1 O 0.4761(7) 0.3903(4) -0.08841(10) 0.0292(8) Uani 1 1 d .
O2 O 0.7475(5) 0.6020(4) 0.10704(9) 0.0213(7) Uani 1 1 d .
N1 N 0.3098(7) 0.6469(5) 0.11127(12) 0.0236(9) Uani 1 1 d D
C1 C 0.5269(8) 0.5994(6) 0.08944(14) 0.0196(9) Uani 1 1 d .
C2 C 0.4972(8) 0.5462(5) 0.04264(14) 0.0176(9) Uani 1 1 d .
C3 C 0.6894(9) 0.4392(5) 0.02462(15) 0.0230(10) Uani 1 1 d .
H3 H 0.8300 0.4012 0.0424 0.028 Uiso 1 1 calc R
C4 C 0.6725(9) 0.3897(6) -0.01910(15) 0.0240(10) Uani 1 1 d .
H4 H 0.7989 0.3145 -0.0308 0.029 Uiso 1 1 calc R
C5 C 0.4755(9) 0.4478(5) -0.04573(14) 0.0211(10) Uani 1 1 d .
C6 C 0.2808(8) 0.5536(5) -0.02850(14) 0.0181(9) Uani 1 1 d .
H6 H 0.1415 0.5912 -0.0467 0.022 Uiso 1 1 calc R
C7 C 0.2948(8) 0.6023(5) 0.01546(13) 0.0179(9) Uani 1 1 d .
H7 H 0.1649 0.6749 0.0272 0.021 Uiso 1 1 calc R
C8 C 0.2634(10) 0.4409(7) -0.11670(15) 0.0330(12) Uani 1 1 d .
H8A H 0.0977 0.4058 -0.1035 0.050 Uiso 1 1 calc R
H8B H 0.2833 0.3877 -0.1457 0.050 Uiso 1 1 calc R
H8C H 0.2651 0.5636 -0.1201 0.050 Uiso 1 1 calc R
C9 C 0.3110(10) 0.7008(7) 0.15708(15) 0.0293(11) Uani 1 1 d .
H9A H 0.2055 0.8046 0.1600 0.035 Uiso 1 1 calc R
H9B H 0.4920 0.7280 0.1659 0.035 Uiso 1 1 calc R
C10 C 0.2034(12) 0.5681(8) 0.18779(16) 0.0383(13) Uani 1 1 d .
H10A H 0.2107 0.6110 0.2184 0.046 Uiso 1 1 calc R
H10B H 0.0179 0.5481 0.1804 0.046 Uiso 1 1 calc R
C11 C 0.3477(12) 0.4038(9) 0.18552(19) 0.0466(15) Uani 1 1 d .
H11A H 0.3334 0.3583 0.1552 0.056 Uiso 1 1 calc R
H11B H 0.5347 0.4247 0.1915 0.056 Uiso 1 1 calc R
C12 C 0.2491(11) 0.2742(7) 0.21745(19) 0.0397(13) Uani 1 1 d .
H1 H 0.140(3) 0.637(5) 0.1041(13) 0.003(10) Uiso 1 1 d D

loop_
_atom_site_aniso_label
_atom_site_aniso_U_11
_atom_site_aniso_U_22
_atom_site_aniso_U_33
_atom_site_aniso_U_23
_atom_site_aniso_U_13
_atom_site_aniso_U_12
F1 0.102(4) 0.052(2) 0.093(3) 0.030(2) 0.010(3) 0.009(2)
F2 0.076(3) 0.086(3) 0.0295(17) 0.0168(18) -0.0196(17) -0.025(3)
F3 0.058(2) 0.082(3) 0.050(2) 0.016(2) -0.0086(19) -0.030(2)
O1 0.0320(18) 0.0308(17) 0.0248(16) -0.0065(14) 0.0044(14) 0.0031(17)
O2 0.0100(15) 0.0336(16) 0.0204(14) -0.0020(13) -0.0019(12) 0.0008(14)
N1 0.0181(19) 0.031(2) 0.021(2) -0.0038(15) -0.0009(15) -0.0002(15)
C1 0.015(2) 0.022(2) 0.021(2) 0.0044(17) -0.0046(17) 0.0003(19)
C2 0.013(2) 0.0154(19) 0.025(2) 0.0010(17) 0.0009(17) -0.0009(17)
C3 0.018(2) 0.019(2) 0.032(2) 0.0031(19) -0.0029(18) -0.0025(17)
C4 0.018(2) 0.021(2) 0.033(2) -0.005(2) 0.0109(18) 0.0016(19)
C5 0.022(2) 0.020(2) 0.021(2) 0.0030(17) 0.0053(17) -0.0045(19)
C6 0.017(2) 0.0132(18) 0.024(2) 0.0002(16) 0.0009(16) -0.0002(17)
C7 0.020(2) 0.0143(18) 0.0196(19) 0.0030(16) 0.0008(16) -0.0013(18)
C8 0.030(3) 0.048(3) 0.020(2) -0.005(2) -0.0031(19) 0.009(2)
C9 0.026(2) 0.042(3) 0.020(2) -0.009(2) 0.0002(19) 0.003(2)
C10 0.040(3) 0.051(3) 0.023(2) 0.000(2) -0.001(2) -0.003(3)
C11 0.039(3) 0.059(4) 0.042(3) 0.013(3) 0.007(3) 0.003(3)
C12 0.030(3) 0.049(3) 0.040(3) 0.009(2) -0.009(2) -0.008(3)

loop_
_atom_type_symbol
_atom_type_description
_atom_type_scat_dispersion_real
_atom_type_scat_dispersion_imag
_atom_type_scat_source
C C 0.0033 0.0016 'International Tables Vol C Tables 4.2.6.8 and 6.1.1.4'
H H 0.0000 0.0000 'International Tables Vol C Tables 4.2.6.8 and 6.1.1.4'
N N 0.0061 0.0033 'International Tables Vol C Tables 4.2.6.8 and 6.1.1.4'
O O 0.0106 0.0060 'International Tables Vol C Tables 4.2.6.8 and 6.1.1.4'
F F 0.0171 0.0103 'International Tables Vol C Tables 4.2.6.8 and 6.1.1.4'

loop_
_geom_angle_atom_site_label_1
_geom_angle_atom_site_label_2
_geom_angle_atom_site_label_3
_geom_angle
C5 O1 C8 117.7(4)
C1 N1 C9 123.2(4)
C1 N1 H1 131(3)
C9 N1 H1 105(3)
O2 C1 N1 122.2(4)
O2 C1 C2 120.2(4)
N1 C1 C2 117.5(4)
C7 C2 C3 118.9(4)
C7 C2 C1 123.1(4)
C3 C2 C1 117.9(4)
C4 C3 C2 119.8(4)
C4 C3 H3 120.1
C2 C3 H3 120.1
C5 C4 C3 120.8(4)
C5 C4 H4 119.6
C3 C4 H4 119.6
O1 C5 C4 116.1(4)
O1 C5 C6 123.4(4)
C4 C5 C6 120.4(4)
C7 C6 C5 119.1(4)
C7 C6 H6 120.5
C5 C6 H6 120.5
C6 C7 C2 120.9(4)
C6 C7 H7 119.5
C2 C7 H7 119.5
O1 C8 H8A 109.5
O1 C8 H8B 109.5
H8A C8 H8B 109.5
O1 C8 H8C 109.5
H8A C8 H8C 109.5
H8B C8 H8C 109.5
N1 C9 C10 112.4(4)
N1 C9 H9A 109.1
C10 C9 H9A 109.1
N1 C9 H9B 109.1
C10 C9 H9B 109.1
H9A C9 H9B 107.9
C11 C10 C9 113.5(5)
C11 C10 H10A 108.9
C9 C10 H10A 108.9
C11 C10 H10B 108.9
C9 C10 H10B 108.9
H10A C10 H10B 107.7
C12 C11 C10 113.6(5)
C12 C11 H11A 108.8
C10 C11 H11A 108.8
C12 C11 H11B 108.8
C10 C11 H11B 108.8
H11A C11 H11B 107.7
F3 C12 F2 103.9(5)
F3 C12 F1 107.5(5)
F2 C12 F1 106.5(5)
F3 C12 C11 112.6(5)
F2 C12 C11 114.2(5)
F1 C12 C11 111.5(5)

loop_
_geom_bond_atom_site_label_1
_geom_bond_atom_site_label_2
_geom_bond_distance
F1 C12 1.340(8)
F2 C12 1.330(7)
F3 C12 1.327(7)
O1 C5 1.371(5)
O1 C8 1.444(6)
O2 C1 1.251(5)
N1 C1 1.349(6)
N1 C9 1.452(6)
N1 H1 0.902(10)
C1 C2 1.487(6)
C2 C7 1.398(6)
C2 C3 1.411(6)
C3 C4 1.384(7)
C3 H3 0.9500
C4 C5 1.373(7)
C4 H4 0.9500
C5 C6 1.405(6)
C6 C7 1.389(6)
C6 H6 0.9500
C7 H7 0.9500
C8 H8A 0.9800
C8 H8B 0.9800
C8 H8C 0.9800
C9 C10 1.511(7)
C9 H9A 0.9900
C9 H9B 0.9900
C10 C11 1.502(9)
C10 H10A 0.9900
C10 H10B 0.9900
C11 C12 1.501(8)
C11 H11A 0.9900
C11 H11B 0.9900

loop_
_geom_hbond_atom_site_label_D
_geom_hbond_atom_site_label_H
_geom_hbond_atom_site_label_A
_geom_hbond_distance_DH
_geom_hbond_distance_HA
_geom_hbond_distance_DA
_geom_hbond_angle_DHA
_geom_hbond_site_symmetry_A
N1 H1 O2 0.902(10) 2.032(16) 2.908(5) 163(4) 1_455

loop_
_geom_torsion_atom_site_label_1
_geom_torsion_atom_site_label_2
_geom_torsion_atom_site_label_3
_geom_torsion_atom_site_label_4
_geom_torsion
C9 N1 C1 O2 -1.6(7)
C9 N1 C1 C2 179.7(4)
O2 C1 C2 C7 -152.6(4)
N1 C1 C2 C7 26.2(6)
O2 C1 C2 C3 24.8(6)
N1 C1 C2 C3 -156.4(4)
C7 C2 C3 C4 -1.0(6)
C1 C2 C3 C4 -178.5(4)
C2 C3 C4 C5 2.2(7)
C8 O1 C5 C4 176.5(4)
C8 O1 C5 C6 -0.5(6)
C3 C4 C5 O1 -179.7(4)
C3 C4 C5 C6 -2.6(7)
O1 C5 C6 C7 178.7(4)
C4 C5 C6 C7 1.8(6)
C5 C6 C7 C2 -0.7(6)
C3 C2 C7 C6 0.3(6)
C1 C2 C7 C6 177.7(4)
C1 N1 C9 C10 -105.0(5)
N1 C9 C10 C11 58.0(6)
C9 C10 C11 C12 177.4(5)
C10 C11 C12 F3 56.5(7)
C10 C11 C12 F2 -61.7(7)
C10 C11 C12 F1 177.4(5)
